data_7128006
loop_
_publ_author_name
'Jia, Kexin'
'Meng, Xixi'
'Wang, Mengmeng'
'Gou, Xiaoshuang'
'Wang, Yu-Xia'
'Xu, Na'
'Shi, Wei'
'Cheng, Peng'

_publ_section_title
;
 Enhancing the energy barrier and hysteresis temperature in two
 benchtop-stable Ho(iii) single-ion magnets.
;
_journal_issue 29
_journal_name_full 'Chemical communications (Cambridge, England)'
_journal_page_first 3607
_journal_page_last 3610
_journal_paper_doi 10.1039/d1cc00582k
_journal_volume 57
_journal_year 2021
_chemical_formula_moiety 'C24 H60 Cl3 Ho N6 O8 P2'
_chemical_formula_sum 'C24 H60 Cl3 Ho N6 O8 P2'
_chemical_formula_weight 894.00
_chemical_name_systematic 'Ho(tppo)2(H2O)5Cl3 H2O'
_space_group_crystal_system orthorhombic
_space_group_IT_number 61
_space_group_name_Hall '-P 2ac 2ab'
_space_group_name_H-M_alt 'P b c a'
_atom_sites_solution_hydrogens mixed
_atom_sites_solution_primary dual
_audit_creation_date 2020-10-29
_audit_creation_method
;
Olex2 1.2
(compiled 2017.08.10 svn.r3458 for OlexSys, GUI svn.r5381)
;
_audit_update_record
;
2021-01-29 deposited with the CCDC.	2021-03-03 downloaded from the CCDC.
;
_cell_angle_alpha 90
_cell_angle_beta 90
_cell_angle_gamma 90
_cell_formula_units_Z 8
_cell_length_a 9.9663(3)
_cell_length_b 26.9370(9)
_cell_length_c 30.2924(9)
_cell_measurement_reflns_used 9137
_cell_measurement_temperature 293
_cell_measurement_theta_max 24.9670
_cell_measurement_theta_min 2.2730
_cell_volume 8132.4(4)
_computing_cell_refinement 'CrysAlisPro 1.171.39.32a (Rigaku OD, 2017)'
_computing_data_collection 'CrysAlisPro 1.171.39.32a (Rigaku OD, 2017)'
_computing_data_reduction 'CrysAlisPro 1.171.39.32a (Rigaku OD, 2017)'
_computing_molecular_graphics 'Olex2 (Dolomanov et al., 2009)'
_computing_publication_material 'Olex2 (Dolomanov et al., 2009)'
_computing_structure_refinement 'ShelXL (Sheldrick, 2015)'
_computing_structure_solution 'ShelXT (Sheldrick, 2015)'
_diffrn_ambient_temperature 293
_diffrn_detector 'CCD plate'
_diffrn_measured_fraction_theta_full 1.000
_diffrn_measured_fraction_theta_max 1.000
_diffrn_measurement_details
;
List of Runs (angles in degrees, time in seconds):

  # Type    Start    End  Width  t~exp~   \w     \q     \k     \f   Frames
#--------------------------------------------------------------------------
  1  \w     32.00 109.00   0.50   12.00    --   20.00  54.00-180.00  154
  2  \w    -55.00 -29.00   0.50   12.00    --   20.00  54.00  30.00   52
  3  \w    -27.00   0.00   0.50   12.00    --   20.00  54.00  30.00   54
  4  \w     69.00 100.00   0.50   12.00    --   20.00  54.00  30.00   62
  5  \w    -72.00 106.00   0.50   12.00    --   20.00  54.00   0.00  356
  6  \w    -67.00 -42.00   0.50   12.00    --   20.00  54.00  90.00   50
  7  \w     12.00  55.00   0.50   12.00    --   20.00  54.00  90.00   86
  8  \w      1.00  26.00   0.50   12.00    --   20.00  54.00-180.00   50
;
_diffrn_measurement_device 'two-circle diffractometer'
_diffrn_measurement_device_type 'XtaLAB Mini II'
_diffrn_measurement_method '\w scans'
_diffrn_orient_matrix_type 'CrysAlisPro convention (1999,Acta A55,543-557)'
_diffrn_orient_matrix_UB_11 -0.0095712000
_diffrn_orient_matrix_UB_12 -0.0258824000
_diffrn_orient_matrix_UB_13 0.0030054000
_diffrn_orient_matrix_UB_21 -0.0222672000
_diffrn_orient_matrix_UB_22 0.0043354000
_diffrn_orient_matrix_UB_23 0.0219047000
_diffrn_orient_matrix_UB_31 -0.0668983000
_diffrn_orient_matrix_UB_32 0.0022385000
_diffrn_orient_matrix_UB_33 -0.0077072000
_diffrn_radiation_monochromator graphite
_diffrn_radiation_probe x-ray
_diffrn_radiation_type MoK\a
_diffrn_radiation_wavelength 0.71073
_diffrn_reflns_av_R_equivalents 0.0609
_diffrn_reflns_av_unetI/netI 0.0456
_diffrn_reflns_Laue_measured_fraction_full 1.000
_diffrn_reflns_Laue_measured_fraction_max 1.000
_diffrn_reflns_limit_h_max 11
_diffrn_reflns_limit_h_min -11
_diffrn_reflns_limit_k_max 32
_diffrn_reflns_limit_k_min -32
_diffrn_reflns_limit_l_max 35
_diffrn_reflns_limit_l_min -36
_diffrn_reflns_number 43248
_diffrn_reflns_point_group_measured_fraction_full 1.000
_diffrn_reflns_point_group_measured_fraction_max 1.000
_diffrn_reflns_theta_full 25.027
_diffrn_reflns_theta_max 25.027
_diffrn_reflns_theta_min 1.655
_diffrn_source 'fine-focus sealed X-ray tube'
_diffrn_source_type 'Enhance (Mo) X-ray Source'
_exptl_absorpt_coefficient_mu 2.267
_exptl_absorpt_correction_T_max 0.69235
_exptl_absorpt_correction_T_min 0.62499
_exptl_absorpt_correction_type multi-scan
_exptl_absorpt_process_details
;
CrysAlisPro 1.171.39.32a (Rigaku Oxford Diffraction, 2017)
Empirical absorption correction using spherical harmonics,
 implemented in SCALE3 ABSPACK scaling algorithm.
;
_exptl_crystal_colour 'clear pinkish pink'
_exptl_crystal_colour_lustre clear
_exptl_crystal_colour_modifier pinkish
_exptl_crystal_colour_primary pink
_exptl_crystal_density_diffrn 1.460
_exptl_crystal_description hexagonal
_exptl_crystal_F_000 3664
_exptl_crystal_preparation NONE
_exptl_crystal_recrystallization_method NONE
_exptl_crystal_size_max 0.2
_exptl_crystal_size_mid 0.2
_exptl_crystal_size_min 0.2
_refine_diff_density_max 2.627
_refine_diff_density_min -1.467
_refine_diff_density_rms 0.120
_refine_ls_extinction_method none
_refine_ls_goodness_of_fit_ref 1.038
_refine_ls_hydrogen_treatment mixed
_refine_ls_matrix_type full
_refine_ls_number_parameters 428
_refine_ls_number_reflns 7173
_refine_ls_number_restraints 171
_refine_ls_restrained_S_all 1.063
_refine_ls_R_factor_all 0.0833
_refine_ls_R_factor_gt 0.0546
_refine_ls_shift/su_max 0.002
_refine_ls_shift/su_mean 0.000
_refine_ls_structure_factor_coef Fsqd
_refine_ls_weighting_details 'w=1/[\s^2^(Fo^2^)+(0.0601P)^2^+39.5145P] where P=(Fo^2^+2Fc^2^)/3'
_refine_ls_weighting_scheme calc
_refine_ls_wR_factor_gt 0.1327
_refine_ls_wR_factor_ref 0.1461
_reflns_Friedel_coverage 0.000
_reflns_number_gt 4953
_reflns_number_total 7173
_reflns_threshold_expression 'I > 2\s(I)'
_cod_data_source_file d1cc00582k2.cif
_cod_data_source_block 1
_cod_depositor_comments 'Adding full bibliography for 7128006--7128007.cif.'
_cod_database_code 7128006
_shelx_shelxl_version_number 2017/1
_chemical_oxdiff_usercomment 'C H O Dy'
_shelx_space_group_comment
;
The symmetry employed for this shelxl refinement is uniquely defined
by the following loop, which should always be used as a source of
symmetry information in preference to the above space-group names.
They are only intended as comments.
;
_reflns_odcompleteness_completeness 86.62
_reflns_odcompleteness_iscentric 1
_reflns_odcompleteness_theta 26.32
_olex2_refinement_description
;
1. Fixed Uiso
 At 1.2 times of:
  All C(H,H) groups
 At 1.5 times of:
  All O(H) groups, All O(H,H) groups
2. Restrained distances
 O5-H5b \\sim O1-H1a
 with sigma of 0.02
3. Rigid bond restraints
 All non-hydrogen atoms
 with sigma for 1-2 distances of 0.001 and sigma for 1-3 distances of 0.002
4. Uiso/Uaniso restraints and constraints
C0AA \\sim C18 \\sim C20: within 3.8A with sigma of 0.01 and sigma for terminal
atoms of 0.02
Uanis(C3) \\sim Ueq, Uanis(C5) \\sim Ueq: with sigma of 0.01 and sigma for
terminal atoms of 0.02
Uanis(C10) \\sim Ueq, Uanis(C16) \\sim Ueq, Uanis(C18) \\sim Ueq: with sigma of
0.01 and sigma for terminal atoms of 0.02
5.a Free rotating group:
 O8(H8c,H8d)
5.b Rotating group:
 O1(H1a), O2(H2a), O3(H3a), O5(H5a)
5.c Secondary CH2 refined with riding coordinates:
 C1(H1c,H1d), C2(H2c,H2d), C3(H3c,H3d), C4(H4c,H4d), C5(H5c,H5d), C6(H6a,H6b),
 C7(H7a,H7b), C8(H8a,H8b), C9(H9a,H9b), C10(H10a,H10b), C11(H11a,H11b),
 C12(H12a,H12b), C13(H13a,H13b), C14(H14a,H14b), C15(H15a,H15b), C16(H16a,H16b),
  C17(H17a,H17b), C18(H18a,H18b), C20(H20a,H20b), C21(H21a,H21b), C22(H22a,
 H22b), C23(H23a,H23b), C24(H24a,H24b), C0AA(H0Aa,H0Ab)
;
_olex2_exptl_crystal_mounting_method 293
_olex2_submission_original_sample_id Ho-Cl
_olex2_submission_special_instructions 'No special instructions were received'
_oxdiff_exptl_absorpt_empirical_details
;
Empirical correction (ABSPACK) includes:
- Absorption correction using spherical harmonics
- Frame scaling
;
_oxdiff_exptl_absorpt_empirical_full_max 1.524
_oxdiff_exptl_absorpt_empirical_full_min 0.786

loop_
_space_group_symop_operation_xyz
'x, y, z'
'-x+1/2, -y, z+1/2'
'-x, y+1/2, -z+1/2'
'x+1/2, -y+1/2, -z'
'-x, -y, -z'
'x-1/2, y, -z-1/2'
'x, -y-1/2, z-1/2'
'-x-1/2, y-1/2, z'

loop_
_atom_site_label
_atom_site_type_symbol
_atom_site_fract_x
_atom_site_fract_y
_atom_site_fract_z
_atom_site_U_iso_or_equiv
_atom_site_adp_type
_atom_site_occupancy
_atom_site_site_symmetry_order
_atom_site_calc_flag
_atom_site_refinement_flags_posn
_atom_site_refinement_flags_adp
_atom_site_refinement_flags_occupancy
_atom_site_disorder_assembly
_atom_site_disorder_group
Ho1 Ho 0.39352(3) 0.74492(2) 0.62579(2) 0.03226(13) Uani 1 1 d . U . . .
P1 P 0.2528(2) 0.87152(7) 0.62899(7) 0.0436(4) Uani 1 1 d . U . . .
P2 P 0.5347(2) 0.61845(7) 0.62576(7) 0.0457(5) Uani 1 1 d . U . . .
O1 O 0.3927(7) 0.7459(2) 0.54769(17) 0.0537(12) Uani 1 1 d D U . . .
H1A H 0.320533 0.731413 0.537167 0.081 Uiso 1 1 d DGR . . . .
O2 O 0.5937(6) 0.7815(2) 0.60158(17) 0.0508(11) Uani 1 1 d . U . . .
H2A H 0.589979 0.786617 0.573736 0.076 Uiso 1 1 d GR . . . .
O3 O 0.5150(6) 0.7686(2) 0.68858(18) 0.0502(12) Uani 1 1 d . U . . .
H3A H 0.575305 0.790375 0.681781 0.075 Uiso 1 1 d GR . . . .
O4 O 0.2726(7) 0.7190(2) 0.68852(19) 0.0495(12) Uani 1 1 d . U . . .
O5 O 0.1902(6) 0.7098(2) 0.60137(18) 0.0511(11) Uani 1 1 d D U . . .
H5A H 0.146404 0.697627 0.623518 0.077 Uiso 1 1 d GR . . . .
O6 O 0.2965(6) 0.81845(18) 0.62745(16) 0.0529(11) Uani 1 1 d . U . . .
O7 O 0.4935(6) 0.67151(18) 0.62658(17) 0.0538(11) Uani 1 1 d . U . . .
N1 N 0.1359(7) 0.8779(3) 0.5930(3) 0.0691(18) Uani 1 1 d . U . . .
N2 N 0.3660(7) 0.9130(2) 0.6164(2) 0.0474(13) Uani 1 1 d . U . . .
N3 N 0.2109(8) 0.8847(2) 0.6799(2) 0.0610(17) Uani 1 1 d . U . . .
N4 N 0.4202(7) 0.5782(2) 0.6120(2) 0.0548(14) Uani 1 1 d . U . . .
N5 N 0.6520(8) 0.6133(3) 0.5894(3) 0.075(2) Uani 1 1 d . U . . .
N6 N 0.5759(8) 0.6017(3) 0.6757(2) 0.0667(18) Uani 1 1 d . U . . .
C1 C 0.4811(10) 0.9221(4) 0.6464(3) 0.077(3) Uani 1 1 d . U . . .
H1C H 0.458084 0.946825 0.668405 0.092 Uiso 1 1 calc R . . . .
H1D H 0.507167 0.891741 0.661302 0.092 Uiso 1 1 calc R . . . .
C2 C 0.5910(12) 0.9402(6) 0.6176(4) 0.121(5) Uani 1 1 d . U . . .
H2C H 0.603873 0.975594 0.621792 0.145 Uiso 1 1 calc R . . . .
H2D H 0.674204 0.923388 0.624925 0.145 Uiso 1 1 calc R . . . .
C3 C 0.5548(14) 0.9302(6) 0.5735(5) 0.129(4) Uani 1 1 d . U . . .
H3C H 0.608869 0.902995 0.562348 0.155 Uiso 1 1 calc R . . . .
H3D H 0.572614 0.959177 0.555471 0.155 Uiso 1 1 calc R . . . .
C4 C 0.4141(11) 0.9172(4) 0.5702(3) 0.079(3) Uani 1 1 d . U . . .
H4C H 0.402945 0.886005 0.554734 0.095 Uiso 1 1 calc R . . . .
H4D H 0.364815 0.942826 0.554600 0.095 Uiso 1 1 calc R . . . .
C5 C 0.0576(13) 0.9243(4) 0.5874(5) 0.117(4) Uani 1 1 d . U . . .
H5C H 0.023816 0.935544 0.615713 0.140 Uiso 1 1 calc R . . . .
H5D H 0.113818 0.950177 0.575024 0.140 Uiso 1 1 calc R . . . .
C6 C -0.0492(13) 0.9137(5) 0.5588(4) 0.117(4) Uani 1 1 d . U . . .
H6A H -0.039059 0.932577 0.531750 0.141 Uiso 1 1 calc R . . . .
H6B H -0.133217 0.923339 0.572545 0.141 Uiso 1 1 calc R . . . .
C7 C -0.0512(13) 0.8612(5) 0.5489(5) 0.124(5) Uani 1 1 d . U . . .
H7A H -0.040874 0.855969 0.517420 0.149 Uiso 1 1 calc R . . . .
H7B H -0.135886 0.846760 0.558113 0.149 Uiso 1 1 calc R . . . .
C8 C 0.0605(10) 0.8378(4) 0.5730(3) 0.076(3) Uani 1 1 d . U . . .
H8A H 0.026617 0.815451 0.595464 0.091 Uiso 1 1 calc R . . . .
H8B H 0.116879 0.819075 0.552866 0.091 Uiso 1 1 calc R . . . .
C9 C 0.1862(15) 0.9352(4) 0.6962(4) 0.116(5) Uani 1 1 d . U . . .
H9A H 0.269257 0.950717 0.705498 0.139 Uiso 1 1 calc R . . . .
H9B H 0.145035 0.955475 0.673464 0.139 Uiso 1 1 calc R . . . .
C10 C 0.0951(14) 0.9286(4) 0.7336(4) 0.120(4) Uani 1 1 d . U . . .
H10A H 0.138590 0.940117 0.760367 0.144 Uiso 1 1 calc R . . . .
H10B H 0.015190 0.948458 0.729047 0.144 Uiso 1 1 calc R . . . .
C11 C 0.0585(11) 0.8788(4) 0.7387(3) 0.084(3) Uani 1 1 d . U . . .
H11A H -0.035845 0.874446 0.731919 0.101 Uiso 1 1 calc R . . . .
H11B H 0.073618 0.868249 0.768958 0.101 Uiso 1 1 calc R . . . .
C12 C 0.1426(10) 0.8484(3) 0.7078(3) 0.063(2) Uani 1 1 d . U . . .
H12A H 0.207004 0.828544 0.724073 0.076 Uiso 1 1 calc R . . . .
H12B H 0.086785 0.826546 0.690229 0.076 Uiso 1 1 calc R . . . .
C13 C 0.7269(11) 0.6547(4) 0.5704(4) 0.086(3) Uani 1 1 d . U . . .
H13A H 0.761067 0.676220 0.593515 0.103 Uiso 1 1 calc R . . . .
H13B H 0.670265 0.674070 0.550908 0.103 Uiso 1 1 calc R . . . .
C14 C 0.8378(14) 0.6318(6) 0.5458(5) 0.137(5) Uani 1 1 d . U . . .
H14A H 0.830530 0.639941 0.514664 0.165 Uiso 1 1 calc R . . . .
H14B H 0.923075 0.644210 0.556564 0.165 Uiso 1 1 calc R . . . .
C15 C 0.8308(15) 0.5787(6) 0.5517(5) 0.141(6) Uani 1 1 d . U . . .
H15A H 0.812920 0.562643 0.523646 0.170 Uiso 1 1 calc R . . . .
H15B H 0.915776 0.566348 0.562875 0.170 Uiso 1 1 calc R . . . .
C16 C 0.7278(14) 0.5677(4) 0.5818(5) 0.127(4) Uani 1 1 d . U . . .
H16A H 0.765467 0.555745 0.609305 0.152 Uiso 1 1 calc R . . . .
H16B H 0.669530 0.542215 0.569818 0.152 Uiso 1 1 calc R . . . .
C17 C 0.6427(11) 0.6365(3) 0.7062(3) 0.071(2) Uani 1 1 d . U . . .
H17A H 0.576836 0.655698 0.722461 0.086 Uiso 1 1 calc R . . . .
H17B H 0.700422 0.659116 0.690112 0.086 Uiso 1 1 calc R . . . .
C18 C 0.7242(14) 0.6046(4) 0.7373(4) 0.113(3) Uani 1 1 d . U . . .
H18A H 0.819488 0.608944 0.731942 0.136 Uiso 1 1 calc R . . . .
H18B H 0.705105 0.613034 0.767767 0.136 Uiso 1 1 calc R . . . .
C20 C 0.6002(15) 0.5506(4) 0.6903(4) 0.117(3) Uani 1 1 d . U . . .
H20A H 0.516651 0.534325 0.698095 0.141 Uiso 1 1 calc R . . . .
H20B H 0.644405 0.531520 0.667400 0.141 Uiso 1 1 calc R . . . .
C21 C 0.3000(9) 0.5722(4) 0.6406(4) 0.071(2) Uani 1 1 d . U . . .
H21A H 0.317801 0.548702 0.664143 0.085 Uiso 1 1 calc R . . . .
H21B H 0.274632 0.603761 0.653640 0.085 Uiso 1 1 calc R . . . .
C22 C 0.1923(12) 0.5536(5) 0.6114(5) 0.107(4) Uani 1 1 d . U . . .
H22A H 0.186320 0.517731 0.613066 0.129 Uiso 1 1 calc R . . . .
H22B H 0.106437 0.567686 0.619761 0.129 Uiso 1 1 calc R . . . .
C23 C 0.2288(14) 0.5691(5) 0.5674(5) 0.127(5) Uani 1 1 d . U . . .
H23A H 0.186774 0.600610 0.560512 0.153 Uiso 1 1 calc R . . . .
H23B H 0.198366 0.544688 0.546039 0.153 Uiso 1 1 calc R . . . .
C24 C 0.3771(12) 0.5740(4) 0.5652(3) 0.097(3) Uani 1 1 d . U . . .
H24A H 0.416988 0.545053 0.551381 0.116 Uiso 1 1 calc R . . . .
H24B H 0.402511 0.603315 0.548644 0.116 Uiso 1 1 calc R . . . .
Cl1 Cl 0.6377(2) 0.79191(11) 0.50012(7) 0.0725(7) Uani 1 1 d . U . . .
Cl2 Cl 0.7777(2) 0.82497(10) 0.67044(8) 0.0743(7) Uani 1 1 d . U . . .
Cl3 Cl 0.0110(2) 0.66237(10) 0.67044(8) 0.0726(7) Uani 1 1 d . U . . .
O8 O 0.3957(8) 0.7438(3) 0.76621(18) 0.0655(18) Uani 1 1 d . U . . .
H8C H 0.369667 0.763494 0.786404 0.098 Uiso 1 1 d G . . . .
H8D H 0.413527 0.716932 0.779681 0.098 Uiso 1 1 d G . . . .
C0AA C 0.6847(16) 0.5557(4) 0.7280(4) 0.132(3) Uani 1 1 d . U . . .
H0AA H 0.637873 0.542507 0.753538 0.159 Uiso 1 1 calc R . . . .
H0AB H 0.764448 0.535669 0.723558 0.159 Uiso 1 1 calc R . . . .
H1B H 0.454(8) 0.755(2) 0.528(3) 0.04(2) Uiso 1 1 d . . . . .
H4A H 0.194(11) 0.702(4) 0.690(3) 0.10(4) Uiso 1 1 d . . . . .
H2B H 0.683(13) 0.789(5) 0.612(4) 0.14(5) Uiso 1 1 d . . . . .
H3B H 0.510(11) 0.761(4) 0.715(4) 0.10(4) Uiso 1 1 d . . . . .
H4B H 0.288(10) 0.732(4) 0.710(3) 0.08(4) Uiso 1 1 d . . . . .
H5B H 0.157(12) 0.712(5) 0.5748(18) 0.16(5) Uiso 1 1 d D . . . .

loop_
_atom_site_aniso_label
_atom_site_aniso_U_11
_atom_site_aniso_U_22
_atom_site_aniso_U_33
_atom_site_aniso_U_23
_atom_site_aniso_U_13
_atom_site_aniso_U_12
Ho1 0.0363(2) 0.03342(18) 0.02710(19) 0.00109(12) 0.00010(18) -0.00054(13)
P1 0.0437(11) 0.0374(8) 0.0496(11) -0.0009(9) -0.0018(9) 0.0045(7)
P2 0.0439(11) 0.0382(8) 0.0549(12) 0.0033(9) 0.0033(9) 0.0048(8)
O1 0.054(3) 0.080(4) 0.0267(9) 0.0007(16) 0.0012(16) -0.012(3)
O2 0.045(2) 0.067(3) 0.040(2) 0.003(3) 0.0037(19) -0.016(2)
O3 0.053(3) 0.065(3) 0.0327(17) -0.001(2) -0.0066(17) -0.016(2)
O4 0.053(3) 0.065(3) 0.0304(17) 0.005(2) 0.0040(17) -0.015(2)
O5 0.048(2) 0.069(3) 0.037(2) 0.005(3) -0.0079(19) -0.019(2)
O6 0.062(3) 0.0395(12) 0.057(3) 0.0027(17) 0.003(2) 0.0105(14)
O7 0.062(3) 0.0389(12) 0.061(3) 0.0001(16) 0.001(2) 0.0091(14)
N1 0.060(4) 0.055(3) 0.092(4) 0.001(4) -0.031(3) 0.003(2)
N2 0.051(3) 0.048(2) 0.043(3) 0.007(3) -0.005(2) -0.002(2)
N3 0.078(5) 0.045(3) 0.060(2) -0.004(2) 0.021(2) -0.002(3)
N4 0.061(3) 0.047(3) 0.056(3) -0.004(3) 0.003(2) -0.005(2)
N5 0.067(4) 0.061(3) 0.098(4) 0.001(4) 0.036(3) 0.007(3)
N6 0.079(5) 0.054(3) 0.067(2) 0.011(3) -0.018(3) 0.003(3)
C1 0.062(5) 0.084(7) 0.084(4) 0.014(6) -0.025(3) -0.021(4)
C2 0.053(5) 0.154(13) 0.155(8) 0.042(9) -0.006(5) -0.022(7)
C3 0.100(5) 0.153(9) 0.133(5) 0.003(7) 0.057(5) -0.025(7)
C4 0.104(6) 0.079(6) 0.054(3) 0.006(4) 0.020(3) -0.013(5)
C5 0.113(7) 0.082(4) 0.155(8) -0.008(5) -0.073(6) 0.038(4)
C6 0.084(8) 0.145(7) 0.123(10) -0.007(8) -0.047(6) 0.044(7)
C7 0.098(9) 0.134(7) 0.140(12) 0.022(8) -0.071(7) -0.027(7)
C8 0.067(6) 0.082(4) 0.078(7) -0.006(5) -0.021(4) -0.016(4)
C9 0.188(13) 0.052(3) 0.107(7) -0.016(4) 0.088(8) -0.003(6)
C10 0.157(8) 0.082(4) 0.122(7) -0.013(5) 0.086(6) 0.009(6)
C11 0.088(8) 0.097(5) 0.066(6) -0.013(5) 0.029(4) -0.017(5)
C12 0.071(6) 0.060(3) 0.058(4) 0.006(3) 0.010(4) -0.007(4)
C13 0.080(7) 0.093(4) 0.084(7) 0.004(5) 0.032(5) -0.017(4)
C14 0.098(9) 0.169(8) 0.146(13) -0.035(10) 0.075(8) -0.032(8)
C15 0.117(11) 0.173(8) 0.135(12) 0.023(10) 0.061(8) 0.079(9)
C16 0.124(7) 0.092(4) 0.165(8) -0.002(6) 0.070(6) 0.045(5)
C17 0.088(7) 0.071(3) 0.056(4) 0.002(4) -0.011(4) 0.002(4)
C18 0.141(7) 0.096(4) 0.103(5) 0.017(4) -0.062(4) -0.001(5)
C20 0.170(8) 0.062(3) 0.120(6) 0.027(4) -0.078(5) 0.002(5)
C21 0.057(4) 0.060(5) 0.095(4) 0.000(5) 0.012(3) -0.013(4)
C22 0.062(4) 0.107(9) 0.152(8) -0.027(8) -0.009(5) -0.012(6)
C23 0.119(7) 0.120(10) 0.143(7) 0.018(9) -0.071(6) -0.028(9)
C24 0.124(7) 0.100(8) 0.065(3) -0.006(5) -0.018(4) -0.036(7)
Cl1 0.0526(14) 0.127(2) 0.0379(11) 0.0044(12) 0.0141(10) -0.0026(13)
Cl2 0.0545(15) 0.108(2) 0.0608(14) 0.0066(13) -0.0103(12) -0.0265(13)
Cl3 0.0593(15) 0.1007(19) 0.0578(14) -0.0065(12) 0.0129(12) -0.0227(13)
O8 0.076(5) 0.090(5) 0.031(3) 0.002(3) 0.003(3) -0.006(4)
C0AA 0.179(8) 0.087(4) 0.132(7) 0.030(5) -0.090(5) 0.003(6)

loop_
_atom_type_symbol
_atom_type_description
_atom_type_scat_dispersion_real
_atom_type_scat_dispersion_imag
_atom_type_scat_source
C C 0.0033 0.0016 'International Tables Vol C Tables 4.2.6.8 and 6.1.1.4'
H H 0.0000 0.0000 'International Tables Vol C Tables 4.2.6.8 and 6.1.1.4'
Cl Cl 0.1484 0.1585 'International Tables Vol C Tables 4.2.6.8 and 6.1.1.4'
Ho Ho -0.2175 4.6783 'International Tables Vol C Tables 4.2.6.8 and 6.1.1.4'
N N 0.0061 0.0033 'International Tables Vol C Tables 4.2.6.8 and 6.1.1.4'
O O 0.0106 0.0060 'International Tables Vol C Tables 4.2.6.8 and 6.1.1.4'
P P 0.1023 0.0942 'International Tables Vol C Tables 4.2.6.8 and 6.1.1.4'

loop_
_geom_angle_atom_site_label_1
_geom_angle_atom_site_label_2
_geom_angle_atom_site_label_3
_geom_angle
_geom_angle_site_symmetry_1
_geom_angle_site_symmetry_3
_geom_angle_publ_flag
O2 Ho1 O1 71.7(2) . . ?
O2 Ho1 O4 144.3(2) . . ?
O2 Ho1 O5 143.44(19) . . ?
O3 Ho1 O1 144.1(2) . . ?
O3 Ho1 O2 72.52(19) . . ?
O3 Ho1 O4 71.9(2) . . ?
O3 Ho1 O5 144.0(2) . . ?
O4 Ho1 O1 143.9(2) . . ?
O5 Ho1 O1 71.8(2) . . ?
O5 Ho1 O4 72.2(2) . . ?
O6 Ho1 O1 90.6(2) . . ?
O6 Ho1 O2 90.1(2) . . ?
O6 Ho1 O3 87.9(2) . . ?
O6 Ho1 O4 91.3(2) . . ?
O6 Ho1 O5 89.4(2) . . ?
O6 Ho1 O7 177.94(19) . . ?
O7 Ho1 O1 91.3(2) . . ?
O7 Ho1 O2 89.8(2) . . ?
O7 Ho1 O3 90.1(2) . . ?
O7 Ho1 O4 87.5(2) . . ?
O7 Ho1 O5 91.9(2) . . ?
O6 P1 N1 107.0(4) . . ?
O6 P1 N2 116.5(4) . . ?
O6 P1 N3 108.1(3) . . ?
N1 P1 N2 105.6(4) . . ?
N1 P1 N3 115.6(4) . . ?
N2 P1 N3 104.4(4) . . ?
O7 P2 N4 116.8(4) . . ?
O7 P2 N5 107.1(4) . . ?
O7 P2 N6 108.7(4) . . ?
N4 P2 N6 103.3(4) . . ?
N5 P2 N4 106.0(4) . . ?
N5 P2 N6 115.3(4) . . ?
Ho1 O1 H1A 111.1 . . ?
Ho1 O1 H1B 132(5) . . ?
H1A O1 H1B 116.9 . . ?
Ho1 O2 H2A 109.8 . . ?
Ho1 O2 H2B 140(7) . . ?
H2A O2 H2B 109.6 . . ?
Ho1 O3 H3A 110.5 . . ?
Ho1 O3 H3B 133(8) . . ?
H3A O3 H3B 116.1 . . ?
Ho1 O4 H4A 129(6) . . ?
Ho1 O4 H4B 117(8) . . ?
H4A O4 H4B 111(9) . . ?
Ho1 O5 H5A 110.0 . . ?
Ho1 O5 H5B 126(9) . . ?
H5A O5 H5B 123.2 . . ?
P1 O6 Ho1 170.9(4) . . ?
P2 O7 Ho1 169.2(4) . . ?
C5 N1 P1 123.3(7) . . ?
C8 N1 P1 125.5(6) . . ?
C8 N1 C5 107.9(8) . . ?
C1 N2 P1 120.3(5) . . ?
C4 N2 P1 119.8(6) . . ?
C4 N2 C1 108.3(7) . . ?
C9 N3 P1 124.1(6) . . ?
C12 N3 P1 121.3(6) . . ?
C12 N3 C9 110.3(7) . . ?
C21 N4 P2 119.2(6) . . ?
C24 N4 P2 119.9(6) . . ?
C24 N4 C21 108.4(8) . . ?
C13 N5 P2 125.0(7) . . ?
C16 N5 P2 123.8(7) . . ?
C16 N5 C13 108.4(8) . . ?
C17 N6 P2 121.3(6) . . ?
C20 N6 P2 125.6(7) . . ?
C20 N6 C17 109.4(7) . . ?
N2 C1 H1C 110.6 . . ?
N2 C1 H1D 110.6 . . ?
H1C C1 H1D 108.8 . . ?
C2 C1 N2 105.5(8) . . ?
C2 C1 H1C 110.6 . . ?
C2 C1 H1D 110.6 . . ?
C1 C2 H2C 110.2 . . ?
C1 C2 H2D 110.2 . . ?
H2C C2 H2D 108.5 . . ?
C3 C2 C1 107.7(11) . . ?
C3 C2 H2C 110.2 . . ?
C3 C2 H2D 110.2 . . ?
C2 C3 H3C 109.4 . . ?
C2 C3 H3D 109.4 . . ?
C2 C3 C4 111.0(11) . . ?
H3C C3 H3D 108.0 . . ?
C4 C3 H3C 109.4 . . ?
C4 C3 H3D 109.4 . . ?
N2 C4 H4C 110.6 . . ?
N2 C4 H4D 110.6 . . ?
C3 C4 N2 105.5(9) . . ?
C3 C4 H4C 110.6 . . ?
C3 C4 H4D 110.6 . . ?
H4C C4 H4D 108.8 . . ?
N1 C5 H5C 110.2 . . ?
N1 C5 H5D 110.2 . . ?
H5C C5 H5D 108.5 . . ?
C6 C5 N1 107.4(10) . . ?
C6 C5 H5C 110.2 . . ?
C6 C5 H5D 110.2 . . ?
C5 C6 H6A 109.7 . . ?
C5 C6 H6B 109.7 . . ?
C5 C6 C7 109.7(10) . . ?
H6A C6 H6B 108.2 . . ?
C7 C6 H6A 109.7 . . ?
C7 C6 H6B 109.7 . . ?
C6 C7 H7A 110.2 . . ?
C6 C7 H7B 110.2 . . ?
C6 C7 C8 107.8(10) . . ?
H7A C7 H7B 108.5 . . ?
C8 C7 H7A 110.2 . . ?
C8 C7 H7B 110.2 . . ?
N1 C8 C7 106.3(9) . . ?
N1 C8 H8A 110.5 . . ?
N1 C8 H8B 110.5 . . ?
C7 C8 H8A 110.5 . . ?
C7 C8 H8B 110.5 . . ?
H8A C8 H8B 108.7 . . ?
N3 C9 H9A 110.8 . . ?
N3 C9 H9B 110.8 . . ?
H9A C9 H9B 108.9 . . ?
C10 C9 N3 104.6(8) . . ?
C10 C9 H9A 110.8 . . ?
C10 C9 H9B 110.8 . . ?
C9 C10 H10A 109.4 . . ?
C9 C10 H10B 109.4 . . ?
H10A C10 H10B 108.0 . . ?
C11 C10 C9 111.3(9) . . ?
C11 C10 H10A 109.4 . . ?
C11 C10 H10B 109.4 . . ?
C10 C11 H11A 110.1 . . ?
C10 C11 H11B 110.1 . . ?
C10 C11 C12 108.0(8) . . ?
H11A C11 H11B 108.4 . . ?
C12 C11 H11A 110.1 . . ?
C12 C11 H11B 110.1 . . ?
N3 C12 C11 104.9(7) . . ?
N3 C12 H12A 110.8 . . ?
N3 C12 H12B 110.8 . . ?
C11 C12 H12A 110.8 . . ?
C11 C12 H12B 110.8 . . ?
H12A C12 H12B 108.8 . . ?
N5 C13 H13A 110.7 . . ?
N5 C13 H13B 110.7 . . ?
N5 C13 C14 105.3(10) . . ?
H13A C13 H13B 108.8 . . ?
C14 C13 H13A 110.7 . . ?
C14 C13 H13B 110.7 . . ?
C13 C14 H14A 110.0 . . ?
C13 C14 H14B 110.0 . . ?
H14A C14 H14B 108.4 . . ?
C15 C14 C13 108.4(11) . . ?
C15 C14 H14A 110.0 . . ?
C15 C14 H14B 110.0 . . ?
C14 C15 H15A 109.9 . . ?
C14 C15 H15B 109.9 . . ?
H15A C15 H15B 108.3 . . ?
C16 C15 C14 108.9(11) . . ?
C16 C15 H15A 109.9 . . ?
C16 C15 H15B 109.9 . . ?
N5 C16 H16A 110.2 . . ?
N5 C16 H16B 110.2 . . ?
C15 C16 N5 107.7(11) . . ?
C15 C16 H16A 110.2 . . ?
C15 C16 H16B 110.2 . . ?
H16A C16 H16B 108.5 . . ?
N6 C17 H17A 110.6 . . ?
N6 C17 H17B 110.6 . . ?
N6 C17 C18 105.8(8) . . ?
H17A C17 H17B 108.7 . . ?
C18 C17 H17A 110.6 . . ?
C18 C17 H17B 110.6 . . ?
C17 C18 H18A 110.8 . . ?
C17 C18 H18B 110.8 . . ?
H18A C18 H18B 108.8 . . ?
C0AA C18 C17 105.0(9) . . ?
C0AA C18 H18A 110.8 . . ?
C0AA C18 H18B 110.8 . . ?
N6 C20 H20A 110.9 . . ?
N6 C20 H20B 110.9 . . ?
H20A C20 H20B 108.9 . . ?
C0AA C20 N6 104.5(9) . . ?
C0AA C20 H20A 110.9 . . ?
C0AA C20 H20B 110.9 . . ?
N4 C21 H21A 110.6 . . ?
N4 C21 H21B 110.6 . . ?
H21A C21 H21B 108.7 . . ?
C22 C21 N4 105.8(9) . . ?
C22 C21 H21A 110.6 . . ?
C22 C21 H21B 110.6 . . ?
C21 C22 H22A 110.6 . . ?
C21 C22 H22B 110.6 . . ?
H22A C22 H22B 108.7 . . ?
C23 C22 C21 105.8(10) . . ?
C23 C22 H22A 110.6 . . ?
C23 C22 H22B 110.6 . . ?
C22 C23 H23A 110.0 . . ?
C22 C23 H23B 110.0 . . ?
C22 C23 C24 108.5(11) . . ?
H23A C23 H23B 108.4 . . ?
C24 C23 H23A 110.0 . . ?
C24 C23 H23B 110.0 . . ?
N4 C24 C23 104.6(10) . . ?
N4 C24 H24A 110.8 . . ?
N4 C24 H24B 110.8 . . ?
C23 C24 H24A 110.8 . . ?
C23 C24 H24B 110.8 . . ?
H24A C24 H24B 108.9 . . ?
H8C O8 H8D 104.4 . . ?
C18 C0AA C20 114.6(10) . . ?
C18 C0AA H0AA 108.6 . . ?
C18 C0AA H0AB 108.6 . . ?
C20 C0AA H0AA 108.6 . . ?
C20 C0AA H0AB 108.6 . . ?
H0AA C0AA H0AB 107.6 . . ?

loop_
_geom_bond_atom_site_label_1
_geom_bond_atom_site_label_2
_geom_bond_distance
_geom_bond_site_symmetry_2
_geom_bond_publ_flag
Ho1 O1 2.366(5) . ?
Ho1 O2 2.344(5) . ?
Ho1 O3 2.343(5) . ?
Ho1 O4 2.356(5) . ?
Ho1 O5 2.355(5) . ?
Ho1 O6 2.205(5) . ?
Ho1 O7 2.215(5) . ?
P1 O6 1.495(5) . ?
P1 N1 1.605(7) . ?
P1 N2 1.632(7) . ?
P1 N3 1.636(7) . ?
P2 O7 1.487(5) . ?
P2 N4 1.628(7) . ?
P2 N5 1.613(8) . ?
P2 N6 1.630(7) . ?
O1 H1A 0.8784 . ?
O1 H1B 0.88(8) . ?
O2 H2A 0.8552 . ?
O2 H2B 0.96(13) . ?
O3 H3A 0.8646 . ?
O3 H3B 0.83(11) . ?
O4 H4A 0.90(11) . ?
O4 H4B 0.75(10) . ?
O5 H5A 0.8653 . ?
O5 H5B 0.87(2) . ?
N1 C5 1.483(12) . ?
N1 C8 1.449(11) . ?
N2 C1 1.484(11) . ?
N2 C4 1.482(10) . ?
N3 C9 1.466(11) . ?
N3 C12 1.462(10) . ?
N4 C21 1.488(11) . ?
N4 C24 1.485(12) . ?
N5 C13 1.460(11) . ?
N5 C16 1.459(12) . ?
N6 C17 1.475(11) . ?
N6 C20 1.466(11) . ?
C1 H1C 0.9700 . ?
C1 H1D 0.9700 . ?
C1 C2 1.482(14) . ?
C2 H2C 0.9700 . ?
C2 H2D 0.9700 . ?
C2 C3 1.411(16) . ?
C3 H3C 0.9700 . ?
C3 H3D 0.9700 . ?
C3 C4 1.448(15) . ?
C4 H4C 0.9700 . ?
C4 H4D 0.9700 . ?
C5 H5C 0.9700 . ?
C5 H5D 0.9700 . ?
C5 C6 1.401(14) . ?
C6 H6A 0.9700 . ?
C6 H6B 0.9700 . ?
C6 C7 1.447(16) . ?
C7 H7A 0.9700 . ?
C7 H7B 0.9700 . ?
C7 C8 1.472(14) . ?
C8 H8A 0.9700 . ?
C8 H8B 0.9700 . ?
C9 H9A 0.9700 . ?
C9 H9B 0.9700 . ?
C9 C10 1.464(14) . ?
C10 H10A 0.9700 . ?
C10 H10B 0.9700 . ?
C10 C11 1.399(13) . ?
C11 H11A 0.9700 . ?
C11 H11B 0.9700 . ?
C11 C12 1.498(12) . ?
C12 H12A 0.9700 . ?
C12 H12B 0.9700 . ?
C13 H13A 0.9700 . ?
C13 H13B 0.9700 . ?
C13 C14 1.470(15) . ?
C14 H14A 0.9700 . ?
C14 H14B 0.9700 . ?
C14 C15 1.444(17) . ?
C15 H15A 0.9700 . ?
C15 H15B 0.9700 . ?
C15 C16 1.404(16) . ?
C16 H16A 0.9700 . ?
C16 H16B 0.9700 . ?
C17 H17A 0.9700 . ?
C17 H17B 0.9700 . ?
C17 C18 1.511(13) . ?
C18 H18A 0.9700 . ?
C18 H18B 0.9700 . ?
C18 C0AA 1.404(14) . ?
C20 H20A 0.9700 . ?
C20 H20B 0.9700 . ?
C20 C0AA 1.425(14) . ?
C21 H21A 0.9700 . ?
C21 H21B 0.9700 . ?
C21 C22 1.478(14) . ?
C22 H22A 0.9700 . ?
C22 H22B 0.9700 . ?
C22 C23 1.443(17) . ?
C23 H23A 0.9700 . ?
C23 H23B 0.9700 . ?
C23 C24 1.485(17) . ?
C24 H24A 0.9700 . ?
C24 H24B 0.9700 . ?
O8 H8C 0.8500 . ?
O8 H8D 0.8501 . ?
C0AA H0AA 0.9700 . ?
C0AA H0AB 0.9700 . ?
